data_2014764
loop_
_publ_author_name
'Zehnder, Ralph A.'
'Peper, Shane M.'
'Scott, Brian L.'
'Runde, Wolfgang H.'

_publ_section_title
;
 Tetrapotassium dicarbonatodioxoperoxouranium(VI) 2.5-hydrate,
 K~4~[U(CO~3~)~2~O~2~(O~2~)]&#x00B7;2.5H~2~O
;
_journal_issue 1
_journal_name_full 'Acta Crystallographica Section C'
_journal_page_first i3
_journal_page_last i5
_journal_paper_doi 10.1107/S0108270104027994
_journal_volume 61
_journal_year 2005
_chemical_formula_iupac 'K4 [U (O2) O2 (C O3)2] , 2.5H2 O'
_chemical_formula_moiety '4K + , C2 O10 U1 4- , 2.5H2 O'
_chemical_formula_sum 'C2 H5 K4 O12.5 U'
_chemical_formula_weight 623.49
_chemical_name_systematic
;
Tetrapotassium dicarbonatodioxoperoxouranium(VI) 2.5-hydrate
;
_space_group_IT_number 14
_symmetry_cell_setting monoclinic
_symmetry_space_group_name_Hall '-P 2yn'
_symmetry_space_group_name_H-M 'P 1 21/n 1'
_atom_sites_solution_hydrogens geom
_atom_sites_solution_primary direct
_atom_sites_solution_secondary difmap
_cell_angle_alpha 90.00
_cell_angle_beta 91.310(4)
_cell_angle_gamma 90.00
_cell_formula_units_Z 4
_cell_length_a 6.9077(14)
_cell_length_b 9.2332(18)
_cell_length_c 21.809(4)
_cell_measurement_reflns_used 9687
_cell_measurement_temperature 293(2)
_cell_measurement_theta_max 28.26
_cell_measurement_theta_min 1.87
_cell_volume 1390.6(5)
_computing_cell_refinement 'Please provide missing information'
_computing_data_collection 'Please provide missing information'
_computing_data_reduction 'Please provide missing information'
_computing_molecular_graphics 'Please provide missing information'
_computing_publication_material 'Please provide missing information'
_computing_structure_refinement 'SHELXL97 (Sheldrick, 1997)'
_computing_structure_solution 'SHELXS97 (Sheldrick, 1997)'
_diffrn_ambient_temperature 293(2)
_diffrn_measured_fraction_theta_full 0.992
_diffrn_measured_fraction_theta_max 0.886
_diffrn_measurement_device_type 'Bruker P4 with SMART 1K CCD area-detector'
_diffrn_measurement_method \f
_diffrn_radiation_monochromator graphite
_diffrn_radiation_source 'fine-focus sealed tube'
_diffrn_radiation_type MoK\a
_diffrn_radiation_wavelength 0.71073
_diffrn_reflns_av_R_equivalents 0.0285
_diffrn_reflns_av_sigmaI/netI 0.0306
_diffrn_reflns_limit_h_max 8
_diffrn_reflns_limit_h_min -8
_diffrn_reflns_limit_k_max 11
_diffrn_reflns_limit_k_min -11
_diffrn_reflns_limit_l_max 28
_diffrn_reflns_limit_l_min -28
_diffrn_reflns_number 9687
_diffrn_reflns_theta_full 25.00
_diffrn_reflns_theta_max 28.26
_diffrn_reflns_theta_min 1.87
_diffrn_standards_decay_% <2
_diffrn_standards_interval_count 0
_diffrn_standards_interval_time 0
_diffrn_standards_number 0
_exptl_absorpt_coefficient_mu 12.924
_exptl_absorpt_correction_T_max 0.356
_exptl_absorpt_correction_T_min 0.300
_exptl_absorpt_correction_type empirical
_exptl_absorpt_process_details '(SADABS; Sheldrick, 1996)'
_exptl_crystal_colour red
_exptl_crystal_density_diffrn 2.978
_exptl_crystal_density_meas ?
_exptl_crystal_density_method 'not measured'
_exptl_crystal_description plate
_exptl_crystal_F_000 1140
_exptl_crystal_size_max 0.10
_exptl_crystal_size_mid 0.10
_exptl_crystal_size_min 0.08
_refine_diff_density_max 4.376
_refine_diff_density_min -1.927
_refine_ls_extinction_method none
_refine_ls_goodness_of_fit_ref 1.561
_refine_ls_hydrogen_treatment undef
_refine_ls_matrix_type full
_refine_ls_number_parameters 176
_refine_ls_number_reflns 3046
_refine_ls_number_restraints 0
_refine_ls_restrained_S_all 1.561
_refine_ls_R_factor_all 0.0492
_refine_ls_R_factor_gt 0.0393
_refine_ls_shift/su_max 0.001
_refine_ls_shift/su_mean 0.000
_refine_ls_structure_factor_coef Fsqd
_refine_ls_weighting_details 'calc w = 1/[\s^2^(Fo^2^)+(0.0388P)^2^] where P=(Fo^2^+2Fc^2^)/3'
_refine_ls_weighting_scheme calc
_refine_ls_wR_factor_gt 0.0933
_refine_ls_wR_factor_ref 0.0954
_reflns_number_gt 2616
_reflns_number_total 3046
_reflns_threshold_expression I>2\s(I)
_cod_data_source_file ta1480.cif
_cod_data_source_block I
_cod_depositor_comments
;
The following automatic conversions were performed:

'_exptl_crystal_density_meas' value 'not measured' was changed to '?'
- the value is perceived as not measured.

Automatic conversion script
Id: cif_fix_values 3008 2015-01-20 13:52:24Z robertas 
;
_cod_original_sg_symbol_Hall -P_2yn
_cod_original_sg_symbol_H-M 'P 21/n'
_cod_original_formula_sum 'C2 H5 K4 O12.50 U'
_cod_database_code 2014764
_cod_database_fobs_code 2014764

loop_
_symmetry_equiv_pos_as_xyz
'x, y, z'
'-x+1/2, y+1/2, -z+1/2'
'-x, -y, -z'
'x-1/2, -y-1/2, z-1/2'

loop_
_atom_site_label
_atom_site_fract_x
_atom_site_fract_y
_atom_site_fract_z
_atom_site_U_iso_or_equiv
_atom_site_adp_type
_atom_site_calc_flag
_atom_site_refinement_flags
_atom_site_occupancy
_atom_site_disorder_assembly
_atom_site_disorder_group
_atom_site_type_symbol
_atom_site_attached_hydrogens
U1 0.30151(4) 0.69810(3) 0.135628(13) 0.01418(11) Uani d . 1 . . U 0
K1 -0.0984(3) 0.70015(17) 0.29476(8) 0.0195(4) Uani d . 1 . . K 0
K2 0.7976(3) 0.8614(2) 0.13309(10) 0.0294(4) Uani d . 1 . . K 0
K3 0.0819(3) 0.37162(18) 0.21006(8) 0.0219(4) Uani d . 1 . . K 0
K4 0.3845(4) 0.3383(2) 0.04074(11) 0.0428(6) Uani d . 1 . . K 0
O1 0.1452(9) 0.7090(6) 0.2014(3) 0.0217(13) Uani d . 1 . . O 0
O2 0.4721(9) 0.6946(6) 0.0741(3) 0.0251(13) Uani d . 1 . . O 0
O3 0.4447(9) 0.4760(5) 0.1767(3) 0.0239(13) Uani d . 1 . . O 0
O4 0.7054(9) 0.4723(6) 0.2395(3) 0.0281(14) Uani d . 1 . . O 0
O5 0.5783(9) 0.6809(5) 0.2071(3) 0.0204(12) Uani d . 1 . . O 0
O6 0.4182(8) 0.9444(5) 0.1643(3) 0.0211(13) Uani d . 1 . . O 0
O7 0.2667(9) 1.1487(6) 0.1326(3) 0.0279(15) Uani d . 1 . . O 0
O8 0.1672(8) 0.9295(6) 0.1009(3) 0.0222(13) Uani d . 1 . . O 0
O9 0.0480(9) 0.6465(7) 0.0723(3) 0.0291(15) Uani d . 1 . . O 0
O10 0.1307(9) 0.5098(6) 0.0988(3) 0.0238(13) Uani d . 1 . . O 0
O1W 0.2237(9) 0.5840(8) -0.0373(3) 0.0372(16) Uani d . 1 . . O 2
O2W -0.3705(10) 0.6882(7) 0.3834(4) 0.0400(17) Uani d . 1 . . O 2
O3W 0.296(2) 1.0256(17) -0.0121(8) 0.055(4) Uiso d P 0.50 . . O 2
C1 0.5821(12) 0.5404(8) 0.2088(4) 0.0191(17) Uani d . 1 . . C 0
C2 0.2841(12) 1.0106(9) 0.1329(4) 0.0241(19) Uani d . 1 . . C 0

loop_
_atom_site_aniso_label
_atom_site_aniso_U_11
_atom_site_aniso_U_22
_atom_site_aniso_U_33
_atom_site_aniso_U_12
_atom_site_aniso_U_13
_atom_site_aniso_U_23
U1 0.01573(17) 0.01050(15) 0.01640(16) -0.00146(11) 0.00252(11) -0.00088(11)
K1 0.0195(9) 0.0143(7) 0.0247(9) 0.0008(7) 0.0025(7) 0.0006(7)
K2 0.0197(10) 0.0312(10) 0.0374(11) -0.0047(8) 0.0033(8) -0.0025(8)
K3 0.0223(10) 0.0214(9) 0.0221(9) -0.0032(7) 0.0018(7) 0.0031(7)
K4 0.0585(17) 0.0295(10) 0.0416(13) 0.0100(10) 0.0264(12) 0.0071(9)
O1 0.027(3) 0.022(3) 0.016(3) -0.002(2) 0.013(2) -0.003(2)
O2 0.024(3) 0.027(3) 0.025(3) -0.004(3) 0.015(3) -0.004(3)
O3 0.026(3) 0.010(2) 0.036(4) -0.001(2) -0.006(3) 0.000(2)
O4 0.025(3) 0.017(3) 0.043(4) 0.001(2) -0.012(3) 0.003(3)
O5 0.026(3) 0.010(2) 0.025(3) -0.001(2) -0.001(3) -0.001(2)
O6 0.023(3) 0.015(3) 0.025(3) -0.003(2) -0.003(3) 0.004(2)
O7 0.035(4) 0.009(2) 0.039(4) -0.003(2) -0.009(3) 0.000(2)
O8 0.021(3) 0.014(3) 0.031(3) -0.003(2) -0.004(3) 0.002(2)
O9 0.030(4) 0.030(3) 0.026(4) -0.001(3) -0.004(3) -0.002(3)
O10 0.032(4) 0.014(3) 0.026(3) 0.000(2) -0.003(3) 0.000(2)
O1W 0.028(4) 0.054(4) 0.030(4) -0.006(3) -0.002(3) 0.004(3)
O2W 0.030(4) 0.040(4) 0.051(4) 0.001(3) 0.014(3) -0.001(3)
C1 0.018(4) 0.015(3) 0.024(4) 0.001(3) 0.003(3) 0.000(3)
C2 0.018(5) 0.017(4) 0.038(5) 0.001(3) 0.005(4) 0.006(4)

loop_
_atom_type_symbol
_atom_type_description
_atom_type_scat_dispersion_real
_atom_type_scat_dispersion_imag
_atom_type_scat_source
C C 0.0033 0.0016 'International Tables Vol C Tables 4.2.6.8 and 6.1.1.4'
H H 0.0000 0.0000 'International Tables Vol C Tables 4.2.6.8 and 6.1.1.4'
O O 0.0106 0.0060 'International Tables Vol C Tables 4.2.6.8 and 6.1.1.4'
K K 0.2009 0.2494 'International Tables Vol C Tables 4.2.6.8 and 6.1.1.4'
U U -9.6767 9.6646 'International Tables Vol C Tables 4.2.6.8 and 6.1.1.4'

loop_
_geom_angle_atom_site_label_1
_geom_angle_atom_site_label_2
_geom_angle_atom_site_label_3
_geom_angle_site_symmetry_1
_geom_angle_site_symmetry_3
_geom_angle
_geom_angle_publ_flag
O2 U1 O1 . . 175.3(3) y
O2 U1 O10 . . 93.8(2) ?
O1 U1 O10 . . 90.5(2) ?
O2 U1 O9 . . 93.0(3) ?
O1 U1 O9 . . 91.6(3) ?
O10 U1 O9 . . 38.9(2) y
O2 U1 O3 . . 89.5(2) ?
O1 U1 O3 . . 90.0(2) ?
O10 U1 O3 . . 71.6(2) ?
O9 U1 O3 . . 110.5(2) ?
O2 U1 O5 . . 87.6(3) ?
O1 U1 O5 . . 88.3(2) ?
O10 U1 O5 . . 125.19(18) ?
O9 U1 O5 . . 164.1(2) ?
O3 U1 O5 . . 53.59(18) ?
O2 U1 O8 . . 92.0(2) ?
O1 U1 O8 . . 88.2(2) ?
O10 U1 O8 . . 112.0(2) ?
O9 U1 O8 . . 73.2(2) ?
O3 U1 O8 . . 175.96(19) ?
O5 U1 O8 . . 122.72(18) ?
O2 U1 O6 . . 89.4(2) ?
O1 U1 O6 . . 86.9(2) ?
O10 U1 O6 . . 164.7(2) ?
O9 U1 O6 . . 126.1(2) ?
O3 U1 O6 . . 123.38(19) ?
O5 U1 O6 . . 69.81(18) ?
O8 U1 O6 . . 52.9(2) ?
O2 U1 C1 . . 87.7(3) ?
O1 U1 C1 . . 89.7(3) ?
O10 U1 C1 . . 98.6(2) ?
O9 U1 C1 . . 137.4(2) ?
O3 U1 C1 . . 26.9(2) ?
O5 U1 C1 . . 26.67(19) ?
O8 U1 C1 . . 149.4(2) ?
O6 U1 C1 . . 96.5(2) ?
O2 U1 C2 . . 91.7(2) ?
O1 U1 C2 . . 86.3(2) ?
O10 U1 C2 . . 138.3(2) ?
O9 U1 C2 . . 99.6(2) ?
O3 U1 C2 . . 149.8(2) ?
O5 U1 C2 . . 96.3(2) ?
O8 U1 C2 . . 26.4(2) ?
O6 U1 C2 . . 26.5(2) ?
C1 U1 C2 . . 123.0(2) ?
O2 U1 K2 . . 51.9(2) ?
O1 U1 K2 . . 123.34(19) ?
O10 U1 K2 . . 141.42(15) ?
O9 U1 K2 . . 140.68(16) ?
O3 U1 K2 . . 88.88(14) ?
O5 U1 K2 . . 48.16(13) ?
O8 U1 K2 . . 89.10(14) ?
O6 U1 K2 . . 49.05(14) ?
C1 U1 K2 . . 66.85(16) ?
C2 U1 K2 . . 68.60(17) ?
O2 U1 K3 . . 125.67(17) ?
O1 U1 K3 . . 56.69(16) ?
O10 U1 K3 . . 47.01(15) ?
O9 U1 K3 . . 77.27(16) ?
O3 U1 K3 . . 48.04(14) ?
O5 U1 K3 . . 89.43(12) ?
O8 U1 K3 . . 132.93(14) ?
O6 U1 K3 . . 139.10(13) ?
C1 U1 K3 . . 68.18(16) ?
C2 U1 K3 . . 142.46(16) ?
K2 U1 K3 . . 135.03(4) ?
O1 K1 O4 . 2 86.24(19) ?
O1 K1 O2W . . 175.5(2) ?
O4 K1 O2W 2 . 92.6(2) ?
O1 K1 O4 . 1_455 90.11(19) ?
O4 K1 O4 2 1_455 117.13(8) ?
O2W K1 O4 . 1_455 86.5(2) ?
O1 K1 O7 . 2_545 85.1(2) ?
O4 K1 O7 2 2_545 121.79(18) ?
O2W K1 O7 . 2_545 99.2(2) ?
O4 K1 O7 1_455 2_545 120.32(18) ?
O1 K1 O6 . 2_545 89.17(17) ?
O4 K1 O6 2 2_545 168.83(19) ?
O2W K1 O6 . 2_545 92.77(19) ?
O4 K1 O6 1_455 2_545 73.00(18) ?
O7 K1 O6 2_545 2_545 47.53(16) ?
O1 K1 O3 . 2 84.28(17) ?
O4 K1 O3 2 2 47.59(18) ?
O2W K1 O3 . 2 98.15(19) ?
O4 K1 O3 1_455 2 163.93(19) ?
O7 K1 O3 2_545 2 74.29(17) ?
O6 K1 O3 2_545 2 121.81(18) ?
O1 K1 O5 . 1_455 89.35(18) ?
O4 K1 O5 2 1_455 71.12(17) ?
O2W K1 O5 . 1_455 86.1(2) ?
O4 K1 O5 1_455 1_455 46.07(16) ?
O7 K1 O5 2_545 1_455 165.42(17) ?
O6 K1 O5 2_545 1_455 119.05(16) ?
O3 K1 O5 2 1_455 118.61(16) ?
O1 K1 C1 . 2 85.83(18) ?
O4 K1 C1 2 2 23.0(2) ?
O2W K1 C1 . 2 94.8(2) ?
O4 K1 C1 1_455 2 140.1(2) ?
O7 K1 C1 2_545 2 98.9(2) ?
O6 K1 C1 2_545 2 146.4(2) ?
O3 K1 C1 2 2 24.6(2) ?
O5 K1 C1 1_455 2 94.14(19) ?
O1 K1 C2 . 2_545 87.7(2) ?
O4 K1 C2 2 2_545 145.4(2) ?
O2W K1 C2 . 2_545 95.7(2) ?
O4 K1 C2 1_455 2_545 96.9(2) ?
O7 K1 C2 2_545 2_545 23.64(19) ?
O6 K1 C2 2_545 2_545 23.92(18) ?
O3 K1 C2 2 2_545 97.9(2) ?
O5 K1 C2 1_455 2_545 142.85(18) ?
C1 K1 C2 2 2_545 122.5(2) ?
O1 K1 C1 . 1_455 90.3(2) ?
O4 K1 C1 2 1_455 94.87(19) ?
O2W K1 C1 . 1_455 85.4(2) ?
O4 K1 C1 1_455 1_455 22.33(18) ?
O7 K1 C1 2_545 1_455 142.53(19) ?
O6 K1 C1 2_545 1_455 95.33(19) ?
O3 K1 C1 2 1_455 142.3(2) ?
O5 K1 C1 1_455 1_455 23.76(17) ?
C1 K1 C1 2 1_455 117.88(16) ?
C2 K1 C1 2_545 1_455 119.2(2) ?
O1 K1 K3 . 2_455 123.34(15) ?
O4 K1 K3 2 2_455 49.94(14) ?
O2W K1 K3 . 2_455 53.20(16) ?
O4 K1 K3 1_455 2_455 83.11(14) ?
O7 K1 K3 2_545 2_455 144.82(14) ?
O6 K1 K3 2_545 2_455 139.80(13) ?
O3 K1 K3 2 2_455 87.42(13) ?
O5 K1 K3 1_455 2_455 47.80(11) ?
C1 K1 K3 2 2_455 66.68(16) ?
C2 K1 K3 2_545 2_455 148.90(16) ?
C1 K1 K3 1_455 2_455 64.71(14) ?
O8 K2 O5 1_655 . 143.86(19) ?
O8 K2 O6 1_655 . 150.98(18) ?
O5 K2 O6 . . 60.29(16) ?
O8 K2 O3W 1_655 3_675 82.7(4) ?
O5 K2 O3W . 3_675 129.0(4) ?
O6 K2 O3W . 3_675 86.2(4) ?
O8 K2 O4 1_655 2_655 100.83(18) ?
O5 K2 O4 . 2_655 69.40(17) ?
O6 K2 O4 . 2_655 69.76(17) ?
O3W K2 O4 3_675 2_655 136.4(4) ?
O8 K2 O9 1_655 1_655 58.79(17) ?
O5 K2 O9 . 1_655 100.89(18) ?
O6 K2 O9 . 1_655 147.37(19) ?
O3W K2 O9 3_675 1_655 87.3(3) ?
O4 K2 O9 2_655 1_655 131.87(19) ?
O8 K2 O2 1_655 . 134.78(18) ?
O5 K2 O2 . . 61.90(17) ?
O6 K2 O2 . . 63.36(16) ?
O3W K2 O2 3_675 . 69.2(4) ?
O4 K2 O2 2_655 . 124.06(17) ?
O9 K2 O2 1_655 . 84.48(17) ?
O8 K2 O2W 1_655 2 65.74(17) ?
O5 K2 O2W . 2 138.11(18) ?
O6 K2 O2W . 2 85.27(17) ?
O3W K2 O2W 3_675 2 64.8(4) ?
O4 K2 O2W 2_655 2 77.04(19) ?
O9 K2 O2W 1_655 2 120.30(19) ?
O2 K2 O2W . 2 125.2(2) ?
O8 K2 O1 1_655 1_655 61.01(16) ?
O5 K2 O1 . 1_655 82.94(16) ?
O6 K2 O1 . 1_655 135.40(16) ?
O3W K2 O1 3_675 1_655 138.4(4) ?
O4 K2 O1 2_655 1_655 74.39(16) ?
O9 K2 O1 1_655 1_655 57.51(16) ?
O2 K2 O1 . 1_655 122.28(17) ?
O2W K2 O1 2 1_655 111.72(19) ?
O8 K2 U1 1_655 . 162.86(14) ?
O5 K2 U1 . . 40.73(13) ?
O6 K2 U1 . . 41.62(11) ?
O3W K2 U1 3_675 . 88.5(3) ?
O4 K2 U1 2_655 . 95.69(13) ?
O9 K2 U1 1_655 . 106.30(14) ?
O2 K2 U1 . . 28.39(10) ?
O2W K2 U1 2 . 123.22(15) ?
O1 K2 U1 1_655 . 120.28(11) ?
O8 K2 K1 1_655 2 105.52(13) ?
O5 K2 K1 . 2 92.62(12) ?
O6 K2 K1 . 2 47.67(11) ?
O3W K2 K1 3_675 2 90.3(3) ?
O4 K2 K1 2_655 2 46.53(12) ?
O9 K2 K1 1_655 2 164.31(15) ?
O2 K2 K1 . 2 109.16(12) ?
O2W K2 K1 2 2 45.53(13) ?
O1 K2 K1 1_655 2 117.19(12) ?
U1 K2 K1 . 2 89.14(5) ?
O8 K2 U1 1_655 1_655 39.98(11) ?
O5 K2 U1 . 1_655 105.33(13) ?
O6 K2 U1 . 1_655 163.60(13) ?
O3W K2 U1 3_675 1_655 109.9(3) ?
O4 K2 U1 2_655 1_655 98.62(13) ?
O9 K2 U1 1_655 1_655 36.47(12) ?
O2 K2 U1 . 1_655 118.83(12) ?
O2W K2 U1 2 1_655 103.80(14) ?
O1 K2 U1 1_655 1_655 28.43(9) ?
U1 K2 U1 . 1_655 132.81(6) ?
K1 K2 U1 2 1_655 131.79(6) ?
O10 K3 O5 . 2_545 157.29(19) ?
O10 K3 O3 . . 59.02(18) ?
O5 K3 O3 2_545 . 139.65(19) ?
O10 K3 O6 . 2_545 138.08(17) ?
O5 K3 O6 2_545 2_545 60.62(16) ?
O3 K3 O6 . 2_545 100.99(18) ?
O10 K3 O4 . 1_455 100.21(19) ?
O5 K3 O4 2_545 1_455 71.36(18) ?
O3 K3 O4 . 1_455 140.73(17) ?
O6 K3 O4 2_545 1_455 71.52(18) ?
O10 K3 O7 . 1_545 76.01(17) ?
O5 K3 O7 2_545 1_545 96.52(17) ?
O3 K3 O7 . 1_545 72.03(16) ?
O6 K3 O7 2_545 1_545 136.65(17) ?
O4 K3 O7 1_455 1_545 139.54(19) ?
O10 K3 O2W . 2_445 74.45(18) ?
O5 K3 O2W 2_545 2_445 83.63(18) ?
O3 K3 O2W . 2_445 116.24(19) ?
O6 K3 O2W 2_545 2_445 141.51(19) ?
O4 K3 O2W 1_455 2_445 84.54(19) ?
O7 K3 O2W 1_545 2_445 55.36(18) ?
O10 K3 O1 . 2_545 133.89(17) ?
O5 K3 O1 2_545 2_545 61.73(17) ?
O3 K3 O1 . 2_545 77.92(16) ?
O6 K3 O1 2_545 2_545 61.17(15) ?
O4 K3 O1 1_455 2_545 124.75(17) ?
O7 K3 O1 1_545 2_545 75.67(16) ?
O2W K3 O1 2_445 2_545 115.75(18) ?
O10 K3 O1 . . 58.14(15) ?
O5 K3 O1 2_545 . 136.49(16) ?
O3 K3 O1 . . 61.14(15) ?
O6 K3 O1 2_545 . 79.98(15) ?
O4 K3 O1 1_455 . 79.61(16) ?
O7 K3 O1 1_545 . 126.07(16) ?
O2W K3 O1 2_445 . 125.63(19) ?
O1 K3 O1 2_545 . 115.99(11) ?
O10 K3 K1 . 2_445 107.49(14) ?
O5 K3 K1 2_545 2_445 51.12(13) ?
O3 K3 K1 . 2_445 162.71(14) ?
O6 K3 K1 2_545 2_445 96.29(13) ?
O4 K3 K1 1_455 2_445 46.93(12) ?
O7 K3 K1 1_545 2_445 94.98(13) ?
O2W K3 K1 2_445 2_445 46.69(13) ?
O1 K3 K1 2_545 2_445 110.54(12) ?
O1 K3 K1 . 2_445 123.26(13) ?
O10 K3 U1 . . 36.28(12) ?
O5 K3 U1 2_545 . 164.15(13) ?
O3 K3 U1 . . 40.41(11) ?
O6 K3 U1 2_545 . 103.73(12) ?
O4 K3 U1 1_455 . 102.42(13) ?
O7 K3 U1 1_545 . 97.31(12) ?
O2W K3 U1 2_445 . 110.72(14) ?
O1 K3 U1 2_545 . 114.64(12) ?
O1 K3 U1 . . 28.80(9) ?
K1 K3 U1 2_445 . 134.79(6) ?
O10 K3 K1 . . 96.13(12) ?
O5 K3 K1 2_545 . 92.90(12) ?
O3 K3 K1 . . 99.09(12) ?
O6 K3 K1 2_545 . 47.66(11) ?
O4 K3 K1 1_455 . 46.76(12) ?
O7 K3 K1 1_545 . 170.26(13) ?
O2W K3 K1 2_445 . 128.62(15) ?
O1 K3 K1 2_545 . 106.88(11) ?
O1 K3 K1 . . 44.24(10) ?
K1 K3 K1 2_445 . 92.87(5) ?
U1 K3 K1 . . 73.03(4) ?
O10 K4 O2 . 3_665 138.4(2) ?
O10 K4 O7 . 1_545 80.13(18) ?
O2 K4 O7 3_665 1_545 134.84(18) ?
O10 K4 O1W . 3_665 120.0(2) ?
O2 K4 O1W 3_665 3_665 68.5(2) ?
O7 K4 O1W 1_545 3_665 118.5(2) ?
O10 K4 O1W . . 65.83(18) ?
O2 K4 O1W 3_665 . 72.80(18) ?
O7 K4 O1W 1_545 . 139.64(19) ?
O1W K4 O1W 3_665 . 97.76(19) ?
O10 K4 O3W . 1_545 125.7(3) ?
O2 K4 O3W 3_665 1_545 68.6(3) ?
O7 K4 O3W 1_545 1_545 68.4(3) ?
O1W K4 O3W 3_665 1_545 113.8(3) ?
O1W K4 O3W . 1_545 114.4(3) ?
O10 K4 O3 . . 54.01(17) ?
O2 K4 O3 3_665 . 147.1(2) ?
O7 K4 O3 1_545 . 67.91(16) ?
O1W K4 O3 3_665 . 79.65(19) ?
O1W K4 O3 . . 104.91(17) ?
O3W K4 O3 1_545 . 135.3(3) ?
O10 K4 O2 . . 56.60(15) ?
O2 K4 O2 3_665 . 103.64(14) ?
O7 K4 O2 1_545 . 120.19(17) ?
O1W K4 O2 3_665 . 65.99(19) ?
O1W K4 O2 . . 57.34(17) ?
O3W K4 O2 1_545 . 170.8(3) ?
O3 K4 O2 . . 53.85(14) ?
O10 K4 K4 . 3_665 92.40(14) ?
O2 K4 K4 3_665 3_665 59.94(12) ?
O7 K4 K4 1_545 3_665 161.67(18) ?
O1W K4 K4 3_665 3_665 51.45(16) ?
O1W K4 K4 . 3_665 46.31(13) ?
O3W K4 K4 1_545 3_665 128.3(3) ?
O3 K4 K4 . 3_665 94.13(13) ?
O2 K4 K4 . 3_665 43.71(10) ?
O10 K4 U1 . . 32.85(12) ?
O2 K4 U1 3_665 . 129.19(13) ?
O7 K4 U1 1_545 . 95.90(13) ?
O1W K4 U1 3_665 . 87.17(16) ?
O1W K4 U1 . . 67.06(13) ?
O3W K4 U1 1_545 . 157.8(3) ?
O3 K4 U1 . . 37.92(10) ?
O2 K4 U1 . . 27.06(9) ?
K4 K4 U1 3_665 . 69.89(6) ?
O10 K4 K1 . 2_545 89.83(14) ?
O2 K4 K1 3_665 2_545 130.09(16) ?
O7 K4 K1 1_545 2_545 43.54(13) ?
O1W K4 K1 3_665 2_545 76.79(15) ?
O1W K4 K1 . 2_545 148.60(15) ?
O3W K4 K1 1_545 2_545 95.7(3) ?
O3 K4 K1 . 2_545 43.79(10) ?
O2 K4 K1 . 2_545 93.16(13) ?
K4 K4 K1 3_665 2_545 120.46(12) ?
U1 K4 K1 . 2_545 81.71(5) ?
O10 K4 K3 . . 38.81(12) ?
O2 K4 K3 3_665 . 171.91(17) ?
O7 K4 K3 1_545 . 43.41(13) ?
O1W K4 K3 3_665 . 119.59(16) ?
O1W K4 K3 . . 104.46(13) ?
O3W K4 K3 1_545 . 106.5(3) ?
O3 K4 K3 . . 40.62(11) ?
O2 K4 K3 . . 80.53(10) ?
K4 K4 K3 3_665 . 123.88(9) ?
U1 K4 K3 . . 53.98(3) ?
K1 K4 K3 2_545 . 55.71(5) ?
U1 O1 K1 . . 174.5(3) ?
U1 O1 K3 . 2 99.0(2) ?
K1 O1 K3 . 2 85.62(16) ?
U1 O1 K2 . 1_455 96.5(2) ?
K1 O1 K2 . 1_455 83.49(17) ?
K3 O1 K2 2 1_455 122.30(17) ?
U1 O1 K3 . . 94.50(19) ?
K1 O1 K3 . . 80.40(14) ?
K3 O1 K3 2 . 122.1(2) ?
K2 O1 K3 1_455 . 111.51(19) ?
U1 O2 K4 . 3_665 160.0(3) ?
U1 O2 K2 . . 99.7(2) ?
K4 O2 K2 3_665 . 99.61(18) ?
U1 O2 K4 . . 93.4(2) ?
K4 O2 K4 3_665 . 76.36(14) ?
K2 O2 K4 . . 135.6(2) ?
C1 O3 U1 . . 95.6(4) ?
C1 O3 K3 . . 131.3(5) ?
U1 O3 K3 . . 91.55(19) ?
C1 O3 K1 . 2_545 91.6(5) ?
U1 O3 K1 . 2_545 170.8(3) ?
K3 O3 K1 . 2_545 88.08(16) ?
C1 O3 K4 . . 138.0(5) ?
U1 O3 K4 . . 87.23(18) ?
K3 O3 K4 . . 90.34(17) ?
K1 O3 K4 2_545 . 83.55(15) ?
C1 O4 K1 . 2_545 98.1(5) ?
C1 O4 K1 . 1_655 100.0(5) ?
K1 O4 K1 2_545 1_655 161.9(3) ?
C1 O4 K3 . 1_655 131.4(5) ?
K1 O4 K3 2_545 1_655 83.13(17) ?
K1 O4 K3 1_655 1_655 84.59(17) ?
C1 O4 K2 . 2_645 131.4(5) ?
K1 O4 K2 2_545 2_645 86.01(17) ?
K1 O4 K2 1_655 2_645 82.41(18) ?
K3 O4 K2 1_655 2_645 97.16(19) ?
C1 O5 U1 . . 95.6(5) ?
C1 O5 K3 . 2 128.7(5) ?
U1 O5 K3 . 2 93.23(19) ?
C1 O5 K2 . . 127.0(5) ?
U1 O5 K2 . . 91.10(18) ?
K3 O5 K2 2 . 103.17(17) ?
C1 O5 K1 . 1_655 91.6(5) ?
U1 O5 K1 . 1_655 172.6(2) ?
K3 O5 K1 2 1_655 81.09(16) ?
K2 O5 K1 . 1_655 85.70(17) ?
C2 O6 U1 . . 94.3(5) ?
C2 O6 K1 . 2 94.5(5) ?
U1 O6 K1 . 2 171.2(3) ?
C2 O6 K3 . 2 127.7(5) ?
U1 O6 K3 . 2 91.11(16) ?
K1 O6 K3 2 2 84.35(16) ?
C2 O6 K2 . . 131.0(5) ?
U1 O6 K2 . . 89.33(17) ?
K1 O6 K2 2 . 84.13(16) ?
K3 O6 K2 2 . 100.95(19) ?
C2 O7 K4 . 1_565 126.7(5) ?
C2 O7 K1 . 2 95.2(5) ?
K4 O7 K1 1_565 2 92.94(19) ?
C2 O7 K3 . 1_565 136.8(5) ?
K4 O7 K3 1_565 1_565 96.29(18) ?
K1 O7 K3 2 1_565 85.25(17) ?
C2 O8 U1 . . 96.4(5) ?
C2 O8 K2 . 1_455 124.7(5) ?
U1 O8 K2 . 1_455 93.97(18) ?
O10 O9 U1 . . 70.0(3) ?
O10 O9 K2 . 1_455 127.9(4) ?
U1 O9 K2 . 1_455 92.2(2) ?
O9 O10 U1 . . 71.1(3) ?
O9 O10 K4 . . 124.1(4) ?
U1 O10 K4 . . 106.3(2) ?
O9 O10 K3 . . 132.4(4) ?
U1 O10 K3 . . 96.7(2) ?
K4 O10 K3 . . 103.54(19) ?
K4 O1W K4 3_665 . 82.24(19) ?
K1 O2W K3 . 2_455 80.1(2) ?
K1 O2W K2 . 2_545 80.79(17) ?
K3 O2W K2 2_455 2_545 123.4(3) ?
K2 O3W K4 3_675 1_565 92.3(4) ?
O4 C1 O5 . . 122.3(8) ?
O4 C1 O3 . . 122.6(7) ?
O5 C1 O3 . . 115.1(7) ?
O4 C1 U1 . . 178.9(6) ?
O5 C1 U1 . . 57.7(4) ?
O3 C1 U1 . . 57.5(4) ?
O4 C1 K1 . 2_545 58.9(4) ?
O5 C1 K1 . 2_545 176.8(6) ?
O3 C1 K1 . 2_545 63.8(4) ?
U1 C1 K1 . 2_545 121.1(3) ?
O4 C1 K1 . 1_655 57.7(4) ?
O5 C1 K1 . 1_655 64.6(5) ?
O3 C1 K1 . 1_655 176.4(6) ?
U1 C1 K1 . 1_655 122.3(3) ?
K1 C1 K1 2_545 1_655 116.6(3) ?
O7 C2 O8 . . 121.1(8) ?
O7 C2 O6 . . 122.6(8) ?
O8 C2 O6 . . 116.3(7) ?
O7 C2 U1 . . 176.8(6) ?
O8 C2 U1 . . 57.2(4) ?
O6 C2 U1 . . 59.2(4) ?
O7 C2 K1 . 2 61.2(5) ?
O8 C2 K1 . 2 175.5(6) ?
O6 C2 K1 . 2 61.6(4) ?
U1 C2 K1 . 2 120.8(3) ?

loop_
_geom_bond_atom_site_label_1
_geom_bond_atom_site_label_2
_geom_bond_site_symmetry_2
_geom_bond_distance
_geom_bond_publ_flag
U1 O2 . 1.806(5) y
U1 O1 . 1.817(5) y
U1 O10 . 2.240(6) y
U1 O9 . 2.256(6) y
U1 O3 . 2.438(5) y
U1 O5 . 2.445(6) y
U1 O8 . 2.443(5) y
U1 O6 . 2.488(5) y
U1 C1 . 2.878(9) y
U1 C2 . 2.888(8) y
U1 K2 . 3.745(2) ?
U1 K3 . 3.7599(17) ?
K1 O1 . 2.673(5) .
K1 O4 2 2.719(6) .
K1 O2W . 2.729(7) .
K1 O4 1_455 2.764(6) .
K1 O7 2_545 2.797(7) .
K1 O6 2_545 2.806(6) .
K1 O3 2 2.824(6) .
K1 O5 1_455 2.912(6) .
K1 C1 2 3.145(8) ?
K1 C2 2_545 3.180(9) ?
K1 C1 1_455 3.221(9) ?
K1 K3 2_455 3.695(3) ?
K2 O8 1_655 2.737(6) ?
K2 O5 . 2.791(6) ?
K2 O6 . 2.829(6) ?
K2 O3W 3_675 2.896(17) ?
K2 O4 2_655 2.962(7) ?
K2 O9 1_655 2.965(7) ?
K2 O2 . 2.991(7) ?
K2 O2W 2 3.082(7) ?
K2 O1 1_655 3.131(7) ?
K2 K1 2 3.775(3) ?
K2 U1 1_655 3.793(2) ?
K3 O10 . 2.769(6) ?
K3 O5 2_545 2.771(6) ?
K3 O3 . 2.797(6) ?
K3 O6 2_545 2.821(6) ?
K3 O4 1_455 2.848(7) ?
K3 O7 1_545 2.970(6) ?
K3 O2W 2_445 3.004(8) ?
K3 O1 2_545 3.061(6) ?
K3 O1 . 3.152(5) ?
K3 K1 2_445 3.695(3) ?
K4 O10 . 2.699(6) ?
K4 O2 3_665 2.731(6) ?
K4 O7 1_545 2.796(6) ?
K4 O1W 3_665 2.803(7) ?
K4 O1W . 3.032(7) ?
K4 O3W 1_545 3.163(16) ?
K4 O3 . 3.244(7) ?
K4 O2 . 3.421(6) ?
K4 K4 3_665 3.841(4) ?
K4 K1 2_545 4.054(3) ?
O1 K3 2 3.061(6) ?
O1 K2 1_455 3.131(7) ?
O2 K4 3_665 2.731(6) ?
O3 C1 . 1.310(10) ?
O3 K1 2_545 2.824(6) ?
O4 C1 . 1.242(10) ?
O4 K1 2_545 2.719(6) ?
O4 K1 1_655 2.764(6) ?
O4 K3 1_655 2.848(7) ?
O4 K2 2_645 2.962(7) ?
O5 C1 . 1.298(9) ?
O5 K3 2 2.771(6) ?
O5 K1 1_655 2.912(6) ?
O6 C2 . 1.293(10) ?
O6 K1 2 2.806(6) ?
O6 K3 2 2.821(6) ?
O7 C2 . 1.280(10) ?
O7 K4 1_565 2.796(6) ?
O7 K1 2 2.797(6) ?
O7 K3 1_565 2.970(6) ?
O8 C2 . 1.294(10) ?
O8 K2 1_455 2.737(6) ?
O9 O10 . 1.496(8) y
O9 K2 1_455 2.965(7) ?
O1W K4 3_665 2.803(7) ?
O2W K3 2_455 3.004(8) ?
O2W K2 2_545 3.082(7) ?
O3W K2 3_675 2.896(17) ?
O3W K4 1_565 3.163(16) ?
C1 K1 2_545 3.145(8) ?
C1 K1 1_655 3.221(9) ?
C2 K1 2 3.180(9) ?
